data_7250040
loop_
_publ_author_name
'Sujilkumar, Suvarna'
'Hariharan, Mahesh'

_publ_section_title
;
 Harnessing Luminescence from Heavy Atom-Free Organic Charge Transfer
 Cocrystal
;
_journal_name_full 'Physical Chemistry Chemical Physics'
_journal_paper_doi 10.1039/D5CP00510H
_journal_year 2024
_chemical_formula_moiety 'C28 H32 B2 O4, C10 H2 N4 [+ solvent]'
_chemical_formula_sum 'C38 H34 B2 N4 O4'
_chemical_formula_weight 632.31
_chemical_name_systematic PYDB+TCNB
_space_group_crystal_system triclinic
_space_group_IT_number 2
_space_group_name_Hall '-P 1'
_space_group_name_H-M_alt 'P -1'
_atom_sites_solution_hydrogens geom
_audit_creation_method SHELXL-2018/3
_audit_update_record
;
2024-10-24 deposited with the CCDC.	2025-02-26 downloaded from the CCDC.
;
_cell_angle_alpha 75.068(7)
_cell_angle_beta 77.367(7)
_cell_angle_gamma 87.642(7)
_cell_formula_units_Z 1
_cell_length_a 6.7950(13)
_cell_length_b 10.755(2)
_cell_length_c 13.064(2)
_cell_measurement_reflns_used 3331
_cell_measurement_temperature 296(2)
_cell_measurement_theta_max 20.78
_cell_measurement_theta_min 2.87
_cell_volume 900.0(3)
_computing_cell_refinement 'APEX3/SAINT (Br uker, 2016)'
_computing_data_collection 'APEX3 (Bruker, 2016)'
_computing_data_reduction 'SAINT/XPREP (Bruker, 2016)'
_computing_molecular_graphics 'ORTEP3- 2014.1(Farrugia, 1997) '
_computing_publication_material 'SHELXL-2018/3 (Sheldrick, 2018)'
_computing_structure_refinement 'SHELXL-2018/3 (Sheldrick, 2018)'
_computing_structure_solution 'SHELXT 2018/2 (Sheldrick, 2018)'
_diffrn_ambient_temperature 296(2)
_diffrn_detector_area_resol_mean 0
_diffrn_measured_fraction_theta_full 1.000
_diffrn_measured_fraction_theta_max 1.000
_diffrn_measurement_device_type 'Bruker KAPPA APEX-II CCD'
_diffrn_measurement_method '\f and \w scans'
_diffrn_radiation_type MoK\a
_diffrn_radiation_wavelength 0.71073
_diffrn_reflns_av_R_equivalents 0.0547
_diffrn_reflns_av_unetI/netI 0.0393
_diffrn_reflns_Laue_measured_fraction_full 1.000
_diffrn_reflns_Laue_measured_fraction_max 1.000
_diffrn_reflns_limit_h_max 8
_diffrn_reflns_limit_h_min -8
_diffrn_reflns_limit_k_max 12
_diffrn_reflns_limit_k_min -12
_diffrn_reflns_limit_l_max 15
_diffrn_reflns_limit_l_min -15
_diffrn_reflns_number 24252
_diffrn_reflns_point_group_measured_fraction_full 1.000
_diffrn_reflns_point_group_measured_fraction_max 1.000
_diffrn_reflns_theta_full 25.000
_diffrn_reflns_theta_max 25.000
_diffrn_reflns_theta_min 1.960
_diffrn_source 'sealed tube'
_exptl_absorpt_coefficient_mu 0.076
_exptl_absorpt_correction_T_max 0.997
_exptl_absorpt_correction_T_min 0.993
_exptl_absorpt_correction_type multi-scan
_exptl_absorpt_process_details 'SADABS (Bruker, 2016)'
_exptl_crystal_colour yellow
_exptl_crystal_density_diffrn 1.167
_exptl_crystal_density_meas 1.167
_exptl_crystal_density_method none
_exptl_crystal_description block
_exptl_crystal_F_000 332
_exptl_crystal_preparation Luminescent
_exptl_crystal_size_max 0.095
_exptl_crystal_size_mid 0.065
_exptl_crystal_size_min 0.045
_refine_diff_density_max 0.416
_refine_diff_density_min -0.213
_refine_diff_density_rms 0.059
_refine_ls_extinction_method none
_refine_ls_goodness_of_fit_ref 1.054
_refine_ls_hydrogen_treatment constr
_refine_ls_matrix_type full
_refine_ls_number_parameters 217
_refine_ls_number_reflns 3167
_refine_ls_number_restraints 0
_refine_ls_restrained_S_all 1.054
_refine_ls_R_factor_all 0.1149
_refine_ls_R_factor_gt 0.0697
_refine_ls_shift/su_max 0.000
_refine_ls_shift/su_mean 0.000
_refine_ls_structure_factor_coef Fsqd
_refine_ls_weighting_details 'w=1/[\s^2^(Fo^2^)+(0.1148P)^2^+0.4755P] where P=(Fo^2^+2Fc^2^)/3'
_refine_ls_weighting_scheme calc
_refine_ls_wR_factor_gt 0.1957
_refine_ls_wR_factor_ref 0.2345
_reflns_Friedel_coverage 0.000
_reflns_number_gt 1908
_reflns_number_total 3167
_reflns_threshold_expression 'I > 2\s(I)'
_cod_data_source_file d5cp00510h2.cif
_cod_data_source_block shelx
_cod_database_code 7250040
_shelx_shelxl_version_number 2018/3
_shelx_space_group_comment
;
The symmetry employed for this shelxl refinement is uniquely defined
by the following loop, which should always be used as a source of
symmetry information in preference to the above space-group names.
They are only intended as comments.
;
_shelx_estimated_absorpt_t_min 0.993
_shelx_estimated_absorpt_t_max 0.997

loop_
_space_group_symop_operation_xyz
'x, y, z'
'-x, -y, -z'

loop_
_atom_site_label
_atom_site_type_symbol
_atom_site_fract_x
_atom_site_fract_y
_atom_site_fract_z
_atom_site_U_iso_or_equiv
_atom_site_adp_type
_atom_site_occupancy
_atom_site_site_symmetry_order
_atom_site_calc_flag
_atom_site_refinement_flags_posn
_atom_site_refinement_flags_adp
_atom_site_refinement_flags_occupancy
_atom_site_disorder_assembly
_atom_site_disorder_group
C1 C 0.5508(5) 0.7954(3) 0.3674(2) 0.0437(7) Uani 1 1 d . . . . .
C2 C 0.5126(6) 0.6927(3) 0.4589(3) 0.0570(9) Uani 1 1 d . . . . .
H2 H 0.515349 0.609835 0.449272 0.068 Uiso 1 1 calc R U . . .
C3 C 0.4711(5) 0.7070(3) 0.5626(2) 0.0539(9) Uani 1 1 d . . . . .
H3 H 0.446494 0.634581 0.620970 0.065 Uiso 1 1 calc R U . . .
C4 C 0.4655(4) 0.8280(3) 0.5813(2) 0.0380(7) Uani 1 1 d . . . . .
C5 C 0.5033(4) 0.9372(2) 0.4912(2) 0.0322(6) Uani 1 1 d . . . . .
C6 C 0.5450(4) 0.9206(3) 0.3834(2) 0.0339(7) Uani 1 1 d . . . . .
C7 C 0.4234(5) 0.8482(3) 0.6874(2) 0.0442(8) Uani 1 1 d . . . . .
H7 H 0.398615 0.777096 0.746901 0.053 Uiso 1 1 calc R U . . .
C8 C 0.4181(4) 0.9663(3) 0.7047(2) 0.0415(7) Uani 1 1 d . . . . .
H8 H 0.389714 0.974689 0.775485 0.050 Uiso 1 1 calc R U . . .
C9 C 0.6669(6) 0.7775(3) 0.0735(3) 0.0586(9) Uani 1 1 d . . . . .
C10 C 0.6296(7) 0.6372(4) 0.1378(3) 0.0772(13) Uani 1 1 d . . . . .
C11 C 0.7656(12) 0.5407(5) 0.1036(4) 0.146(3) Uani 1 1 d . . . . .
H11A H 0.763030 0.541681 0.030207 0.219 Uiso 1 1 calc R U . . .
H11B H 0.900131 0.559270 0.107799 0.219 Uiso 1 1 calc R U . . .
H11C H 0.723429 0.457205 0.150220 0.219 Uiso 1 1 calc R U . . .
C12 C 0.4093(11) 0.5913(7) 0.1449(5) 0.148(3) Uani 1 1 d . . . . .
H12A H 0.395704 0.585524 0.074646 0.222 Uiso 1 1 calc R U . . .
H12B H 0.382915 0.508402 0.195448 0.222 Uiso 1 1 calc R U . . .
H12C H 0.314589 0.652043 0.168932 0.222 Uiso 1 1 calc R U . . .
C13 C 0.8867(8) 0.8113(6) 0.0253(4) 0.1080(17) Uani 1 1 d . . . . .
H13A H 0.935255 0.767849 -0.030763 0.162 Uiso 1 1 calc R U . . .
H13B H 0.901933 0.902604 -0.004906 0.162 Uiso 1 1 calc R U . . .
H13C H 0.962903 0.784966 0.080879 0.162 Uiso 1 1 calc R U . . .
C14 C 0.5452(8) 0.8247(5) -0.0118(3) 0.0931(15) Uani 1 1 d . . . . .
H14A H 0.584711 0.780290 -0.067859 0.140 Uiso 1 1 calc R U . . .
H14B H 0.404437 0.808648 0.020474 0.140 Uiso 1 1 calc R U . . .
H14C H 0.568596 0.915496 -0.042382 0.140 Uiso 1 1 calc R U . . .
C15 C 0.0746(5) 0.9368(4) 0.2984(3) 0.0666(10) Uani 1 1 d . . . . .
C16 C 0.0372(4) 0.9696(4) 0.4007(3) 0.0541(9) Uani 1 1 d . . . . .
C17 C -0.0004(5) 0.8724(4) 0.4954(3) 0.0577(9) Uani 1 1 d . . . . .
H17 H -0.001149 0.786882 0.492525 0.069 Uiso 1 1 calc R U . . .
C18 C -0.0371(4) 0.9025(3) 0.5949(3) 0.0534(9) Uani 1 1 d . . . . .
C19 C -0.0749(5) 0.7997(4) 0.6927(3) 0.0645(10) Uani 1 1 d . . . . .
B1 B 0.5956(6) 0.7630(3) 0.2548(3) 0.0477(9) Uani 1 1 d . . . . .
N1 N 0.1038(6) 0.9073(4) 0.2190(3) 0.0912(12) Uani 1 1 d . . . . .
N2 N -0.1037(6) 0.7172(4) 0.7685(3) 0.0896(11) Uani 1 1 d . . . . .
O1 O 0.6037(4) 0.8466(2) 0.15779(17) 0.0686(8) Uani 1 1 d . . . . .
O2 O 0.6258(5) 0.6410(2) 0.24731(18) 0.0786(9) Uani 1 1 d . . . . .

loop_
_atom_site_aniso_label
_atom_site_aniso_U_11
_atom_site_aniso_U_22
_atom_site_aniso_U_33
_atom_site_aniso_U_23
_atom_site_aniso_U_13
_atom_site_aniso_U_12
C1 0.0550(18) 0.0440(17) 0.0343(16) -0.0125(14) -0.0116(14) 0.0030(14)
C2 0.094(3) 0.0373(17) 0.0419(19) -0.0138(15) -0.0140(17) 0.0007(16)
C3 0.086(2) 0.0371(17) 0.0352(17) -0.0042(14) -0.0113(16) 0.0006(16)
C4 0.0460(17) 0.0380(16) 0.0295(15) -0.0070(12) -0.0096(12) 0.0018(12)
C5 0.0323(14) 0.0382(14) 0.0280(14) -0.0105(12) -0.0083(11) 0.0012(11)
C6 0.0346(15) 0.0398(16) 0.0298(15) -0.0123(12) -0.0082(11) 0.0016(12)
C7 0.061(2) 0.0399(17) 0.0292(15) -0.0043(13) -0.0104(14) -0.0016(14)
C8 0.0504(18) 0.0478(18) 0.0270(15) -0.0102(13) -0.0091(13) 0.0013(14)
C9 0.086(3) 0.059(2) 0.0372(18) -0.0264(16) -0.0105(17) 0.0025(18)
C10 0.141(4) 0.053(2) 0.044(2) -0.0269(17) -0.017(2) 0.009(2)
C11 0.281(8) 0.081(3) 0.076(3) -0.038(3) -0.026(4) 0.063(4)
C12 0.205(7) 0.147(5) 0.101(4) -0.041(4) -0.023(4) -0.089(5)
C13 0.113(4) 0.138(4) 0.085(3) -0.057(3) -0.004(3) -0.029(3)
C14 0.129(4) 0.101(3) 0.067(3) -0.037(2) -0.045(3) 0.032(3)
C15 0.057(2) 0.092(3) 0.054(2) -0.023(2) -0.0125(17) -0.0015(19)
C16 0.0365(17) 0.084(3) 0.0432(19) -0.0174(18) -0.0094(14) 0.0016(16)
C17 0.0437(19) 0.071(2) 0.057(2) -0.0133(18) -0.0114(15) -0.0004(16)
C18 0.0388(18) 0.075(2) 0.045(2) -0.0130(18) -0.0097(14) 0.0020(16)
C19 0.061(2) 0.078(3) 0.052(2) -0.013(2) -0.0110(18) 0.0039(19)
B1 0.062(2) 0.046(2) 0.040(2) -0.0169(17) -0.0124(17) 0.0025(17)
N1 0.097(3) 0.124(3) 0.062(2) -0.041(2) -0.0157(19) 0.001(2)
N2 0.106(3) 0.087(3) 0.063(2) -0.003(2) -0.011(2) 0.002(2)
O1 0.124(2) 0.0495(14) 0.0366(13) -0.0218(11) -0.0157(13) 0.0095(13)
O2 0.149(3) 0.0497(15) 0.0416(14) -0.0213(11) -0.0212(15) 0.0104(14)

loop_
_atom_type_symbol
_atom_type_description
_atom_type_scat_dispersion_real
_atom_type_scat_dispersion_imag
_atom_type_scat_source
C C 0.0033 0.0016 'International Tables Vol C Tables 4.2.6.8 and 6.1.1.4'
H H 0.0000 0.0000 'International Tables Vol C Tables 4.2.6.8 and 6.1.1.4'
B B 0.0013 0.0007 'International Tables Vol C Tables 4.2.6.8 and 6.1.1.4'
N N 0.0061 0.0033 'International Tables Vol C Tables 4.2.6.8 and 6.1.1.4'
O O 0.0106 0.0060 'International Tables Vol C Tables 4.2.6.8 and 6.1.1.4'

loop_
_geom_angle_atom_site_label_1
_geom_angle_atom_site_label_2
_geom_angle_atom_site_label_3
_geom_angle
_geom_angle_site_symmetry_1
_geom_angle_site_symmetry_3
_geom_angle_publ_flag
C2 C1 C6 117.6(3) . . ?
C2 C1 B1 117.1(3) . . ?
C6 C1 B1 125.3(3) . . ?
C3 C2 C1 123.4(3) . . ?
C2 C3 C4 120.6(3) . . ?
C3 C4 C5 118.8(2) . . ?
C3 C4 C7 122.9(3) . . ?
C5 C4 C7 118.3(2) . . ?
C4 C5 C5 119.7(3) . 2_676 ?
C4 C5 C6 119.8(2) . . ?
C5 C5 C6 120.5(3) 2_676 . ?
C1 C6 C8 122.6(2) . 2_676 ?
C1 C6 C5 119.7(2) . . ?
C8 C6 C5 117.7(2) 2_676 . ?
C8 C7 C4 122.4(3) . . ?
C7 C8 C6 121.5(3) . 2_676 ?
O1 C9 C14 108.3(3) . . ?
O1 C9 C13 106.4(3) . . ?
C14 C9 C13 109.8(4) . . ?
O1 C9 C10 102.4(2) . . ?
C14 C9 C10 115.6(3) . . ?
C13 C9 C10 113.6(4) . . ?
O2 C10 C11 112.5(4) . . ?
O2 C10 C9 103.6(3) . . ?
C11 C10 C9 118.4(4) . . ?
O2 C10 C12 102.8(3) . . ?
C11 C10 C12 107.1(5) . . ?
C9 C10 C12 111.5(4) . . ?
N1 C15 C16 178.1(4) . . ?
C17 C16 C18 120.0(3) . 2_576 ?
C17 C16 C15 119.1(4) . . ?
C18 C16 C15 120.9(3) 2_576 . ?
C16 C17 C18 119.8(3) . . ?
C17 C18 C16 120.2(3) . 2_576 ?
C17 C18 C19 119.0(3) . . ?
C16 C18 C19 120.9(3) 2_576 . ?
N2 C19 C18 178.7(4) . . ?
O1 B1 O2 112.5(3) . . ?
O1 B1 C1 126.5(3) . . ?
O2 B1 C1 120.9(3) . . ?
B1 O1 C9 108.4(2) . . ?
B1 O2 C10 108.7(3) . . ?

loop_
_geom_bond_atom_site_label_1
_geom_bond_atom_site_label_2
_geom_bond_distance
_geom_bond_site_symmetry_2
_geom_bond_publ_flag
C1 C2 1.387(4) . ?
C1 C6 1.413(4) . ?
C1 B1 1.561(4) . ?
C2 C3 1.370(4) . ?
C3 C4 1.383(4) . ?
C4 C5 1.418(4) . ?
C4 C7 1.423(4) . ?
C5 C5 1.424(5) 2_676 ?
C5 C6 1.431(4) . ?
C6 C8 1.429(4) 2_676 ?
C7 C8 1.344(4) . ?
C9 O1 1.462(4) . ?
C9 C14 1.504(5) . ?
C9 C13 1.508(6) . ?
C9 C10 1.526(5) . ?
C10 O2 1.437(4) . ?
C10 C11 1.453(6) . ?
C10 C12 1.572(7) . ?
C15 N1 1.137(4) . ?
C15 C16 1.436(5) . ?
C16 C17 1.381(5) . ?
C16 C18 1.392(5) 2_576 ?
C17 C18 1.387(5) . ?
C18 C19 1.440(5) . ?
C19 N2 1.133(5) . ?
B1 O1 1.344(4) . ?
B1 O2 1.344(4) . ?

loop_
_geom_torsion_atom_site_label_1
_geom_torsion_atom_site_label_2
_geom_torsion_atom_site_label_3
_geom_torsion_atom_site_label_4
_geom_torsion
_geom_torsion_site_symmetry_1
_geom_torsion_site_symmetry_2
_geom_torsion_site_symmetry_3
_geom_torsion_site_symmetry_4
_geom_torsion_publ_flag
C6 C1 C2 C3 -0.4(5) . . . . ?
B1 C1 C2 C3 -180.0(3) . . . . ?
C1 C2 C3 C4 -0.1(6) . . . . ?
C2 C3 C4 C5 0.1(5) . . . . ?
C2 C3 C4 C7 -179.9(3) . . . . ?
C3 C4 C5 C5 179.5(3) . . . 2_676 ?
C7 C4 C5 C5 -0.4(4) . . . 2_676 ?
C3 C4 C5 C6 0.3(4) . . . . ?
C7 C4 C5 C6 -179.6(2) . . . . ?
C2 C1 C6 C8 180.0(3) . . . 2_676 ?
B1 C1 C6 C8 -0.4(5) . . . 2_676 ?
C2 C1 C6 C5 0.8(4) . . . . ?
B1 C1 C6 C5 -179.6(3) . . . . ?
C4 C5 C6 C1 -0.8(4) . . . . ?
C5 C5 C6 C1 -180.0(3) 2_676 . . . ?
C4 C5 C6 C8 180.0(2) . . . 2_676 ?
C5 C5 C6 C8 0.8(4) 2_676 . . 2_676 ?
C3 C4 C7 C8 -179.9(3) . . . . ?
C5 C4 C7 C8 0.1(4) . . . . ?
C4 C7 C8 C6 -0.1(4) . . . 2_676 ?
O1 C9 C10 O2 -20.7(4) . . . . ?
C14 C9 C10 O2 -138.2(3) . . . . ?
C13 C9 C10 O2 93.6(4) . . . . ?
O1 C9 C10 C11 -146.0(4) . . . . ?
C14 C9 C10 C11 96.5(5) . . . . ?
C13 C9 C10 C11 -31.7(5) . . . . ?
O1 C9 C10 C12 89.2(4) . . . . ?
C14 C9 C10 C12 -28.3(5) . . . . ?
C13 C9 C10 C12 -156.5(4) . . . . ?
C18 C16 C17 C18 -0.3(5) 2_576 . . . ?
C15 C16 C17 C18 -179.9(3) . . . . ?
C16 C17 C18 C16 0.4(5) . . . 2_576 ?
C16 C17 C18 C19 -179.7(3) . . . . ?
C2 C1 B1 O1 168.4(3) . . . . ?
C6 C1 B1 O1 -11.2(6) . . . . ?
C2 C1 B1 O2 -9.8(5) . . . . ?
C6 C1 B1 O2 170.6(3) . . . . ?
O2 B1 O1 C9 -6.5(4) . . . . ?
C1 B1 O1 C9 175.2(3) . . . . ?
C14 C9 O1 B1 139.6(3) . . . . ?
C13 C9 O1 B1 -102.5(4) . . . . ?
C10 C9 O1 B1 17.0(4) . . . . ?
O1 B1 O2 C10 -8.0(4) . . . . ?
C1 B1 O2 C10 170.5(3) . . . . ?
C11 C10 O2 B1 147.1(4) . . . . ?
C9 C10 O2 B1 18.1(4) . . . . ?
C12 C10 O2 B1 -98.1(4) . . . . ?
